data_1550605
loop_
_publ_author_name
'Sharma, Mahendra Kumar'
'Sinhababu, Soumen'
'Mahawar, Pritam'
'Mukherjee, Goutam'
'Pandey, Bhawana'
'Rajaraman, Gopalan'
'Selvarajan, Nagendran'

_publ_section_title
;
 Donor-Acceptor-Stabilized Germanium Analogues of Acid Chloride, Ester,
 and Acyl Pyrrole Compounds: Synthesis and Reactivity
;
_journal_name_full 'Chemical Science'
_journal_paper_doi 10.1039/C8SC05380D
_journal_year 2019
_chemical_formula_moiety 'C41 H28 B F15 Ge N2 O, 0.5(C2 H4 Cl2)'
_chemical_formula_sum 'C42 H30 B Cl F15 Ge N2 O'
_chemical_formula_weight 982.55
_chemical_name_systematic
;
 ?
;
_space_group_crystal_system triclinic
_space_group_IT_number 2
_space_group_name_Hall '-P 1'
_space_group_name_H-M_alt 'P -1'
_symmetry_space_group_name_Hall '-P 1'
_symmetry_space_group_name_H-M 'P -1'
_atom_sites_solution_hydrogens geom
_audit_creation_date 2017-10-24
_audit_creation_method
;
Olex2 1.2
(compiled 2017.03.28 svn.r3405 for OlexSys, GUI svn.r5337)
;
_audit_update_record
;
2018-06-22 deposited with the CCDC.    2019-02-18 downloaded from the CCDC.
;
_cell_angle_alpha 65.642(3)
_cell_angle_beta 74.276(3)
_cell_angle_gamma 74.609(3)
_cell_formula_units_Z 2
_cell_length_a 11.7566(13)
_cell_length_b 13.7449(15)
_cell_length_c 13.7689(15)
_cell_measurement_reflns_used 9895
_cell_measurement_temperature 104(2)
_cell_measurement_theta_max 26.68
_cell_measurement_theta_min 2.24
_cell_volume 1920.9(4)
_computing_cell_refinement 'SAINT v8.37A (Bruker, 2015)'
_computing_data_reduction 'SAINT v8.37A (Bruker, 2015)'
_computing_molecular_graphics 'Olex2 (Dolomanov et al., 2009)'
_computing_publication_material 'Olex2 (Dolomanov et al., 2009)'
_computing_structure_refinement 'ShelXL (Sheldrick, 2015)'
_diffrn_ambient_temperature 104.33
_diffrn_measured_fraction_theta_full 0.996
_diffrn_measured_fraction_theta_max 0.995
_diffrn_measurement_device_type 'Bruker APEX-II CCD'
_diffrn_measurement_method '\f and \w scans'
_diffrn_radiation_type MoK\a
_diffrn_radiation_wavelength 0.71073
_diffrn_reflns_av_R_equivalents 0.1800
_diffrn_reflns_av_unetI/netI 0.0930
_diffrn_reflns_Laue_measured_fraction_full 0.996
_diffrn_reflns_Laue_measured_fraction_max 0.995
_diffrn_reflns_limit_h_max 14
_diffrn_reflns_limit_h_min -14
_diffrn_reflns_limit_k_max 17
_diffrn_reflns_limit_k_min -17
_diffrn_reflns_limit_l_max 17
_diffrn_reflns_limit_l_min -17
_diffrn_reflns_number 34134
_diffrn_reflns_point_group_measured_fraction_full 0.996
_diffrn_reflns_point_group_measured_fraction_max 0.995
_diffrn_reflns_theta_full 25.242
_diffrn_reflns_theta_max 26.679
_diffrn_reflns_theta_min 1.828
_diffrn_standards_number 0
_exptl_absorpt_coefficient_mu 0.980
_exptl_absorpt_correction_type multi-scan
_exptl_crystal_colour yellow
_exptl_crystal_density_diffrn 1.699
_exptl_crystal_description block
_exptl_crystal_F_000 986.0
_exptl_crystal_size_max 0.28
_exptl_crystal_size_mid 0.23
_exptl_crystal_size_min 0.20
_exptl_transmission_factor_max 0.822
_exptl_transmission_factor_min 0.763
_refine_diff_density_max 0.889
_refine_diff_density_min -1.407
_refine_diff_density_rms 0.112
_refine_ls_extinction_method none
_refine_ls_goodness_of_fit_ref 1.053
_refine_ls_hydrogen_treatment constr
_refine_ls_matrix_type full
_refine_ls_number_parameters 572
_refine_ls_number_reflns 8074
_refine_ls_number_restraints 0
_refine_ls_restrained_S_all 1.053
_refine_ls_R_factor_all 0.0643
_refine_ls_R_factor_gt 0.0517
_refine_ls_shift/su_max 0.001
_refine_ls_shift/su_mean 0.000
_refine_ls_structure_factor_coef Fsqd
_refine_ls_weighting_details 'w=1/[\s^2^(Fo^2^)+(0.0328P)^2^+3.1313P] where P=(Fo^2^+2Fc^2^)/3'
_refine_ls_weighting_scheme calc
_refine_ls_wR_factor_gt 0.1220
_refine_ls_wR_factor_ref 0.1307
_reflns_Friedel_coverage 0.000
_reflns_number_gt 6794
_reflns_number_total 8074
_reflns_threshold_expression 'I > 2\s(I)'
_cod_data_source_file c8sc05380d2.cif
_cod_data_source_block Compound_17__msh73_0m_a
_cod_database_code 1550605
_shelxl_version_number 2013-4
_shelx_space_group_comment
;
The symmetry employed for this shelxl refinement is uniquely defined
by the following loop, which should always be used as a source of
symmetry information in preference to the above space-group names.
They are only intended as comments.
;
_olex2_refinement_description
;
1. Fixed Uiso
 At 1.2 times of:
  All C(H) groups, All C(H,H) groups
 At 1.5 times of:
  All C(H,H,H) groups
2.a Ternary CH refined with riding coordinates:
 C13(H13), C9(H9)
2.b Secondary CH2 refined with riding coordinates:
 C12(H12A,H12B), C8(H8A,H8B), C42(H42A,H42B)
2.c Aromatic/amide H refined with riding coordinates:
 C6(H6), C5(H5), C3(H3), C2(H2), C4(H4), C19(H19), C20(H20), C23(H23),
 C21(H21), C22(H22)
2.d Idealised Me refined as rotating group:
 C14(H14A,H14B,H14C), C11(H11A,H11B,H11C), C10(H10A,H10B,H10C), C15(H15A,H15B,
 H15C)
;
_olex2_submission_special_instructions 'No special instructions were received'

loop_
_space_group_symop_operation_xyz
'x, y, z'
'-x, -y, -z'

loop_
_atom_site_label
_atom_site_type_symbol
_atom_site_fract_x
_atom_site_fract_y
_atom_site_fract_z
_atom_site_U_iso_or_equiv
_atom_site_adp_type
_atom_site_occupancy
_atom_site_site_symmetry_order
_atom_site_calc_flag
_atom_site_refinement_flags_posn
Ge1 Ge 0.37917(3) 0.70330(2) 0.71885(2) 0.01373(10) Uani 1 1 d .
F5 F -0.06674(16) 0.57226(14) 0.76526(15) 0.0216(4) Uani 1 1 d .
F15 F 0.09865(17) 0.88282(14) 0.56189(14) 0.0219(4) Uani 1 1 d .
F6 F -0.00151(16) 0.71340(15) 0.55058(14) 0.0216(4) Uani 1 1 d .
F1 F 0.34861(16) 0.44488(15) 0.67213(15) 0.0242(4) Uani 1 1 d .
F2 F 0.30423(18) 0.24452(15) 0.74654(16) 0.0278(4) Uani 1 1 d .
F11 F 0.05299(17) 0.59167(15) 0.90218(14) 0.0243(4) Uani 1 1 d .
F3 F 0.07621(18) 0.20504(15) 0.82936(15) 0.0259(4) Uani 1 1 d .
F10 F 0.42165(16) 0.65185(15) 0.51505(14) 0.0224(4) Uani 1 1 d .
F4 F -0.10794(17) 0.37292(16) 0.83248(16) 0.0269(4) Uani 1 1 d .
F7 F 0.02323(18) 0.77240(17) 0.33759(15) 0.0302(5) Uani 1 1 d .
F9 F 0.44239(18) 0.71502(18) 0.30239(15) 0.0316(5) Uani 1 1 d .
F12 F -0.09978(19) 0.72854(19) 0.98815(15) 0.0365(5) Uani 1 1 d .
O1 O 0.29091(18) 0.61861(16) 0.72693(16) 0.0150(4) Uani 1 1 d .
F8 F 0.2469(2) 0.77411(18) 0.20942(15) 0.0349(5) Uani 1 1 d .
Cl1 Cl 0.4152(2) 0.09160(15) 0.94563(18) 0.1164(8) Uani 1 1 d .
F14 F -0.0408(2) 1.01768(16) 0.65410(18) 0.0354(5) Uani 1 1 d .
F13 F -0.1447(2) 0.94420(19) 0.86713(18) 0.0394(6) Uani 1 1 d .
N2 N 0.5297(2) 0.6266(2) 0.74425(19) 0.0146(5) Uani 1 1 d .
C7 C 0.5528(3) 0.6190(2) 0.8391(2) 0.0138(6) Uani 1 1 d .
C25 C 0.2338(3) 0.4318(2) 0.7141(2) 0.0165(6) Uani 1 1 d .
N1 N 0.3597(2) 0.7272(2) 0.8464(2) 0.0165(5) Uani 1 1 d .
C12 C 0.6123(3) 0.5664(2) 0.6775(2) 0.0157(6) Uani 1 1 d .
H12A H 0.5663 0.5572 0.6322 0.019 Uiso 1 1 calc R
H12B H 0.6437 0.4932 0.7263 0.019 Uiso 1 1 calc R
C26 C 0.2127(3) 0.3267(3) 0.7502(2) 0.0201(6) Uani 1 1 d .
C29 C 0.0308(3) 0.4949(2) 0.7578(2) 0.0167(6) Uani 1 1 d .
C32 C 0.1214(3) 0.7441(3) 0.3820(3) 0.0211(7) Uani 1 1 d .
C36 C 0.0824(3) 0.7280(2) 0.7257(2) 0.0156(6) Uani 1 1 d .
C24 C 0.1449(3) 0.5199(2) 0.7196(2) 0.0156(6) Uani 1 1 d .
C1 C 0.4541(3) 0.6768(2) 0.8978(2) 0.0145(6) Uani 1 1 d .
C31 C 0.1113(3) 0.7130(2) 0.4922(2) 0.0165(6) Uani 1 1 d .
C14 C 0.8108(3) 0.5412(3) 0.5585(3) 0.0260(7) Uani 1 1 d .
H14A H 0.8402 0.4782 0.6187 0.039 Uiso 1 1 calc GR
H14B H 0.8783 0.5763 0.5096 0.039 Uiso 1 1 calc GR
H14C H 0.7731 0.5176 0.5186 0.039 Uiso 1 1 calc GR
C30 C 0.2077(3) 0.6818(2) 0.5452(2) 0.0144(6) Uani 1 1 d .
C16 C 0.3725(3) 0.8313(3) 0.5983(3) 0.0201(6) Uani 1 1 d .
C13 C 0.7188(3) 0.6216(3) 0.6031(2) 0.0191(6) Uani 1 1 d .
H13 H 0.7573 0.6411 0.6476 0.023 Uiso 1 1 calc R
C6 C 0.6604(3) 0.5610(3) 0.8731(2) 0.0185(6) Uani 1 1 d .
H6 H 0.7134 0.5275 0.8257 0.022 Uiso 1 1 calc R
C9 C 0.2551(3) 0.8963(3) 0.8868(3) 0.0236(7) Uani 1 1 d .
H9 H 0.3279 0.8900 0.9147 0.028 Uiso 1 1 calc R
C35 C 0.3182(3) 0.6830(2) 0.4762(2) 0.0179(6) Uani 1 1 d .
C41 C 0.0546(3) 0.8385(3) 0.6690(2) 0.0186(6) Uani 1 1 d .
C5 C 0.7042(3) 0.5433(3) 0.9645(2) 0.0206(6) Uani 1 1 d .
H5 H 0.7823 0.5009 0.9687 0.025 Uiso 1 1 calc R
C27 C 0.0981(3) 0.3064(2) 0.7903(2) 0.0196(6) Uani 1 1 d .
C3 C 0.5377(3) 0.6377(3) 1.0649(2) 0.0224(7) Uani 1 1 d .
H3 H 0.5147 0.6521 1.1300 0.027 Uiso 1 1 calc R
C2 C 0.4522(3) 0.6797(3) 0.9987(2) 0.0195(6) Uani 1 1 d .
H2 H 0.3793 0.7172 1.0270 0.023 Uiso 1 1 calc R
C34 C 0.3330(3) 0.7144(3) 0.3646(2) 0.0213(7) Uani 1 1 d .
C28 C 0.0052(3) 0.3914(3) 0.7928(2) 0.0191(6) Uani 1 1 d .
C37 C 0.0284(3) 0.6961(3) 0.8354(2) 0.0187(6) Uani 1 1 d .
C17 C 0.3602(3) 0.9064(3) 0.5151(3) 0.0209(6) Uani 1 1 d .
C33 C 0.2335(3) 0.7454(3) 0.3175(2) 0.0228(7) Uani 1 1 d .
C8 C 0.2490(3) 0.7846(3) 0.8925(3) 0.0198(6) Uani 1 1 d .
H8A H 0.2255 0.7388 0.9696 0.024 Uiso 1 1 calc R
H8B H 0.1848 0.7928 0.8544 0.024 Uiso 1 1 calc R
C4 C 0.6515(3) 0.5780(3) 1.0498(2) 0.0232(7) Uani 1 1 d .
H4 H 0.6980 0.5589 1.1037 0.028 Uiso 1 1 calc R
C38 C -0.0484(3) 0.7663(3) 0.8824(3) 0.0244(7) Uani 1 1 d .
C18 C 0.3471(3) 0.9938(3) 0.4132(3) 0.0228(7) Uani 1 1 d .
C40 C -0.0192(3) 0.9120(3) 0.7145(3) 0.0241(7) Uani 1 1 d .
B1 B 0.1836(3) 0.6400(3) 0.6787(3) 0.0144(6) Uani 1 1 d .
C39 C -0.0715(3) 0.8748(3) 0.8222(3) 0.0269(8) Uani 1 1 d .
C11 C 0.2649(3) 0.9786(3) 0.7713(3) 0.0309(8) Uani 1 1 d .
H11A H 0.3345 0.9518 0.7251 0.046 Uiso 1 1 calc GR
H11B H 0.2745 1.0477 0.7701 0.046 Uiso 1 1 calc GR
H11C H 0.1919 0.9892 0.7441 0.046 Uiso 1 1 calc GR
C10 C 0.1446(3) 0.9322(3) 0.9605(3) 0.0314(8) Uani 1 1 d .
H10A H 0.0722 0.9386 0.9344 0.047 Uiso 1 1 calc GR
H10B H 0.1489 1.0027 0.9600 0.047 Uiso 1 1 calc GR
H10C H 0.1415 0.8785 1.0346 0.047 Uiso 1 1 calc GR
C15 C 0.6793(3) 0.7247(3) 0.5118(3) 0.0255(7) Uani 1 1 d .
H15A H 0.6421 0.7071 0.4668 0.038 Uiso 1 1 calc GR
H15B H 0.7492 0.7584 0.4672 0.038 Uiso 1 1 calc GR
H15C H 0.6210 0.7752 0.5423 0.038 Uiso 1 1 calc GR
C19 C 0.2577(3) 1.0838(3) 0.4067(3) 0.0275(7) Uani 1 1 d .
H19 H 0.2037 1.0889 0.4704 0.033 Uiso 1 1 calc R
C20 C 0.2470(4) 1.1668(3) 0.3066(3) 0.0320(8) Uani 1 1 d .
H20 H 0.1860 1.2290 0.3020 0.038 Uiso 1 1 calc R
C23 C 0.4242(4) 0.9856(4) 0.3200(3) 0.0469(11) Uani 1 1 d .
H23 H 0.4848 0.9233 0.3238 0.056 Uiso 1 1 calc R
C21 C 0.3238(4) 1.1588(3) 0.2154(3) 0.0398(10) Uani 1 1 d .
H21 H 0.3161 1.2157 0.1474 0.048 Uiso 1 1 calc R
C22 C 0.4121(4) 1.0698(4) 0.2206(3) 0.0605(15) Uani 1 1 d .
H22 H 0.4652 1.0653 0.1563 0.073 Uiso 1 1 calc R
C42 C 0.5773(9) 0.0540(10) 0.9343(6) 0.162(5) Uani 1 1 d .
H42A H 0.6118 0.1047 0.9478 0.194 Uiso 1 1 calc R
H42B H 0.6175 0.0489 0.8630 0.194 Uiso 1 1 calc R

loop_
_atom_site_aniso_label
_atom_site_aniso_U_11
_atom_site_aniso_U_22
_atom_site_aniso_U_33
_atom_site_aniso_U_23
_atom_site_aniso_U_13
_atom_site_aniso_U_12
Ge1 0.01680(17) 0.01110(17) 0.01554(16) -0.00542(13) -0.00710(12) -0.00094(12)
F5 0.0177(9) 0.0151(9) 0.0312(10) -0.0072(8) -0.0074(8) -0.0008(7)
F15 0.0315(10) 0.0128(9) 0.0197(8) -0.0033(7) -0.0091(8) -0.0011(7)
F6 0.0193(9) 0.0266(10) 0.0225(9) -0.0100(8) -0.0092(7) -0.0025(7)
F1 0.0193(9) 0.0195(10) 0.0348(10) -0.0135(9) -0.0025(8) -0.0018(7)
F2 0.0318(11) 0.0129(10) 0.0383(11) -0.0120(9) -0.0091(9) 0.0034(8)
F11 0.0316(11) 0.0229(10) 0.0161(8) -0.0029(8) -0.0079(7) -0.0044(8)
F3 0.0392(11) 0.0118(9) 0.0297(10) -0.0036(8) -0.0147(8) -0.0074(8)
F10 0.0194(9) 0.0252(10) 0.0229(9) -0.0085(8) -0.0083(7) -0.0004(7)
F4 0.0235(10) 0.0205(10) 0.0364(10) -0.0045(9) -0.0085(8) -0.0100(8)
F7 0.0349(11) 0.0375(12) 0.0250(10) -0.0114(9) -0.0198(8) -0.0028(9)
F9 0.0271(11) 0.0421(13) 0.0229(10) -0.0136(10) 0.0006(8) -0.0044(9)
F12 0.0379(12) 0.0532(15) 0.0205(10) -0.0196(10) -0.0030(9) -0.0035(10)
O1 0.0183(10) 0.0132(10) 0.0170(10) -0.0056(9) -0.0096(8) -0.0019(8)
F8 0.0489(13) 0.0422(13) 0.0149(9) -0.0106(9) -0.0087(9) -0.0069(10)
Cl1 0.174(2) 0.0613(11) 0.1296(16) -0.0144(11) -0.1074(16) 0.0016(12)
F14 0.0507(14) 0.0158(10) 0.0443(12) -0.0159(10) -0.0228(10) 0.0092(9)
F13 0.0391(12) 0.0456(14) 0.0479(13) -0.0388(12) -0.0162(10) 0.0136(10)
N2 0.0172(12) 0.0134(13) 0.0157(11) -0.0071(10) -0.0065(10) -0.0001(10)
C7 0.0183(14) 0.0101(14) 0.0149(13) -0.0037(12) -0.0062(11) -0.0037(11)
C25 0.0198(15) 0.0163(15) 0.0166(13) -0.0075(12) -0.0060(11) -0.0035(12)
N1 0.0179(13) 0.0151(13) 0.0199(12) -0.0087(11) -0.0065(10) -0.0015(10)
C12 0.0193(15) 0.0142(15) 0.0183(14) -0.0091(12) -0.0096(11) 0.0010(11)
C26 0.0282(17) 0.0144(15) 0.0212(15) -0.0099(13) -0.0092(13) 0.0007(13)
C29 0.0215(15) 0.0116(15) 0.0183(14) -0.0048(12) -0.0089(12) -0.0006(12)
C32 0.0268(17) 0.0194(16) 0.0237(15) -0.0103(14) -0.0157(13) 0.0006(13)
C36 0.0188(15) 0.0146(15) 0.0165(13) -0.0069(12) -0.0073(11) -0.0015(12)
C24 0.0219(15) 0.0140(15) 0.0120(13) -0.0041(12) -0.0071(11) -0.0016(12)
C1 0.0185(14) 0.0086(14) 0.0177(13) -0.0032(12) -0.0067(11) -0.0039(11)
C31 0.0220(15) 0.0129(15) 0.0176(14) -0.0074(12) -0.0057(12) -0.0028(12)
C14 0.0245(17) 0.0269(19) 0.0293(17) -0.0156(16) -0.0041(14) -0.0008(14)
C30 0.0206(15) 0.0073(13) 0.0178(13) -0.0052(12) -0.0088(12) -0.0002(11)
C16 0.0210(16) 0.0196(17) 0.0238(15) -0.0094(14) -0.0094(12) -0.0025(12)
C13 0.0196(15) 0.0224(17) 0.0214(14) -0.0136(14) -0.0054(12) -0.0026(12)
C6 0.0204(15) 0.0168(16) 0.0198(14) -0.0064(13) -0.0067(12) -0.0030(12)
C9 0.0239(17) 0.0195(17) 0.0357(18) -0.0173(15) -0.0140(14) 0.0034(13)
C35 0.0214(16) 0.0160(15) 0.0198(14) -0.0090(13) -0.0075(12) -0.0008(12)
C41 0.0242(16) 0.0158(16) 0.0209(14) -0.0092(13) -0.0105(12) -0.0011(12)
C5 0.0235(16) 0.0161(16) 0.0224(15) -0.0020(13) -0.0124(13) -0.0040(12)
C27 0.0327(18) 0.0126(15) 0.0175(14) -0.0034(13) -0.0110(13) -0.0073(13)
C3 0.0359(19) 0.0219(17) 0.0140(14) -0.0051(13) -0.0056(13) -0.0140(14)
C2 0.0258(16) 0.0177(16) 0.0166(14) -0.0066(13) -0.0025(12) -0.0072(13)
C34 0.0253(17) 0.0178(16) 0.0200(15) -0.0087(13) -0.0030(12) -0.0010(13)
C28 0.0227(16) 0.0183(16) 0.0193(14) -0.0051(13) -0.0073(12) -0.0077(13)
C37 0.0231(16) 0.0169(16) 0.0196(14) -0.0069(13) -0.0104(12) -0.0023(12)
C17 0.0222(16) 0.0170(16) 0.0255(16) -0.0071(14) -0.0082(13) -0.0035(12)
C33 0.0372(19) 0.0206(17) 0.0130(14) -0.0063(13) -0.0091(13) -0.0042(14)
C8 0.0174(15) 0.0219(17) 0.0270(16) -0.0164(14) -0.0054(12) -0.0012(12)
C4 0.0330(18) 0.0203(17) 0.0192(15) -0.0012(13) -0.0145(13) -0.0093(14)
C38 0.0218(16) 0.038(2) 0.0201(15) -0.0174(16) -0.0057(13) -0.0038(14)
C18 0.0241(16) 0.0192(17) 0.0248(16) -0.0006(14) -0.0110(13) -0.0090(13)
C40 0.0299(18) 0.0141(16) 0.0334(17) -0.0118(15) -0.0167(14) 0.0039(13)
B1 0.0176(16) 0.0093(15) 0.0170(15) -0.0045(13) -0.0071(13) 0.0000(12)
C39 0.0265(17) 0.033(2) 0.0338(18) -0.0263(17) -0.0127(14) 0.0057(14)
C11 0.039(2) 0.0209(18) 0.0376(19) -0.0154(16) -0.0093(16) -0.0036(15)
C10 0.035(2) 0.031(2) 0.0372(19) -0.0254(17) -0.0116(16) 0.0071(15)
C15 0.0263(17) 0.0240(18) 0.0227(16) -0.0049(14) -0.0041(13) -0.0056(14)
C19 0.040(2) 0.0196(17) 0.0288(17) -0.0087(15) -0.0159(15) -0.0047(15)
C20 0.047(2) 0.0134(17) 0.040(2) -0.0010(15) -0.0292(18) -0.0042(15)
C23 0.032(2) 0.043(3) 0.035(2) 0.0063(19) -0.0008(17) 0.0032(18)
C21 0.037(2) 0.031(2) 0.039(2) 0.0140(18) -0.0177(18) -0.0198(18)
C22 0.038(3) 0.064(3) 0.032(2) 0.016(2) 0.0055(19) -0.001(2)
C42 0.161(9) 0.304(15) 0.064(4) -0.052(7) -0.010(5) -0.147(10)

loop_
_atom_type_symbol
_atom_type_description
_atom_type_scat_dispersion_real
_atom_type_scat_dispersion_imag
_atom_type_scat_source
C C 0.0033 0.0016 'International Tables Vol C Tables 4.2.6.8 and 6.1.1.4'
H H 0.0000 0.0000 'International Tables Vol C Tables 4.2.6.8 and 6.1.1.4'
B B 0.0013 0.0007 'International Tables Vol C Tables 4.2.6.8 and 6.1.1.4'
Cl Cl 0.1484 0.1585 'International Tables Vol C Tables 4.2.6.8 and 6.1.1.4'
F F 0.0171 0.0103 'International Tables Vol C Tables 4.2.6.8 and 6.1.1.4'
Ge Ge 0.1547 1.8001 'International Tables Vol C Tables 4.2.6.8 and 6.1.1.4'
N N 0.0061 0.0033 'International Tables Vol C Tables 4.2.6.8 and 6.1.1.4'
O O 0.0106 0.0060 'International Tables Vol C Tables 4.2.6.8 and 6.1.1.4'

loop_
_geom_angle_atom_site_label_1
_geom_angle_atom_site_label_2
_geom_angle_atom_site_label_3
_geom_angle
_geom_angle_site_symmetry_1
_geom_angle_site_symmetry_3
O1 Ge1 N2 110.17(10) . .
O1 Ge1 N1 114.10(10) . .
O1 Ge1 C16 113.63(12) . .
N2 Ge1 N1 86.91(10) . .
N2 Ge1 C16 116.98(12) . .
C16 Ge1 N1 112.42(12) . .
B1 O1 Ge1 131.46(19) . .
C42 Cl1 C42 81.3(4) . 2_657
C7 N2 Ge1 113.23(18) . .
C7 N2 C12 121.9(2) . .
C12 N2 Ge1 124.37(18) . .
N2 C7 C1 113.2(3) . .
N2 C7 C6 121.2(2) . .
C6 C7 C1 125.6(3) . .
F1 C25 C26 115.7(3) . .
F1 C25 C24 120.4(3) . .
C26 C25 C24 123.9(3) . .
C1 N1 Ge1 112.92(18) . .
C1 N1 C8 123.1(2) . .
C8 N1 Ge1 123.7(2) . .
N2 C12 H12A 108.7 . .
N2 C12 H12B 108.7 . .
N2 C12 C13 114.2(2) . .
H12A C12 H12B 107.6 . .
C13 C12 H12A 108.7 . .
C13 C12 H12B 108.7 . .
F2 C26 C25 120.6(3) . .
F2 C26 C27 119.7(3) . .
C27 C26 C25 119.8(3) . .
F5 C29 C24 121.2(3) . .
F5 C29 C28 114.3(3) . .
C24 C29 C28 124.4(3) . .
F7 C32 C31 120.6(3) . .
F7 C32 C33 120.2(3) . .
C33 C32 C31 119.2(3) . .
C41 C36 C37 113.3(3) . .
C41 C36 B1 125.8(3) . .
C37 C36 B1 120.3(3) . .
C25 C24 B1 118.9(3) . .
C29 C24 C25 113.5(3) . .
C29 C24 B1 127.5(3) . .
N1 C1 C7 113.6(2) . .
N1 C1 C2 121.0(3) . .
C2 C1 C7 125.3(3) . .
F6 C31 C32 116.0(3) . .
F6 C31 C30 119.4(2) . .
C32 C31 C30 124.6(3) . .
H14A C14 H14B 109.5 . .
H14A C14 H14C 109.5 . .
H14B C14 H14C 109.5 . .
C13 C14 H14A 109.5 . .
C13 C14 H14B 109.5 . .
C13 C14 H14C 109.5 . .
C31 C30 B1 119.7(3) . .
C35 C30 C31 113.4(3) . .
C35 C30 B1 126.7(3) . .
C17 C16 Ge1 170.3(3) . .
C12 C13 H13 108.3 . .
C14 C13 C12 108.9(3) . .
C14 C13 H13 108.3 . .
C15 C13 C12 111.8(3) . .
C15 C13 C14 111.0(3) . .
C15 C13 H13 108.3 . .
C7 C6 H6 114.3 . .
C7 C6 C5 131.4(3) . .
C5 C6 H6 114.3 . .
C8 C9 H9 108.4 . .
C11 C9 H9 108.4 . .
C11 C9 C8 111.8(3) . .
C11 C9 C10 111.3(3) . .
C10 C9 H9 108.4 . .
C10 C9 C8 108.6(3) . .
F10 C35 C30 121.1(3) . .
F10 C35 C34 114.8(3) . .
C30 C35 C34 124.1(3) . .
F15 C41 C36 121.0(3) . .
F15 C41 C40 114.6(3) . .
C36 C41 C40 124.4(3) . .
C6 C5 H5 115.1 . .
C4 C5 C6 129.8(3) . .
C4 C5 H5 115.1 . .
F3 C27 C26 120.8(3) . .
F3 C27 C28 120.1(3) . .
C26 C27 C28 119.1(3) . .
C2 C3 H3 115.3 . .
C4 C3 H3 115.3 . .
C4 C3 C2 129.4(3) . .
C1 C2 H2 114.2 . .
C3 C2 C1 131.6(3) . .
C3 C2 H2 114.2 . .
F9 C34 C35 121.0(3) . .
F9 C34 C33 119.7(3) . .
C33 C34 C35 119.3(3) . .
F4 C28 C29 120.9(3) . .
F4 C28 C27 119.9(3) . .
C27 C28 C29 119.1(3) . .
F11 C37 C36 119.9(3) . .
F11 C37 C38 116.3(3) . .
C38 C37 C36 123.8(3) . .
C16 C17 C18 177.9(3) . .
F8 C33 C32 120.8(3) . .
F8 C33 C34 119.9(3) . .
C34 C33 C32 119.3(3) . .
N1 C8 C9 115.8(3) . .
N1 C8 H8A 108.3 . .
N1 C8 H8B 108.3 . .
C9 C8 H8A 108.3 . .
C9 C8 H8B 108.3 . .
H8A C8 H8B 107.4 . .
C5 C4 C3 126.7(3) . .
C5 C4 H4 116.7 . .
C3 C4 H4 116.7 . .
F12 C38 C37 120.2(3) . .
F12 C38 C39 119.8(3) . .
C39 C38 C37 120.0(3) . .
C19 C18 C17 121.2(3) . .
C19 C18 C23 120.0(3) . .
C23 C18 C17 118.8(3) . .
F14 C40 C41 120.6(3) . .
F14 C40 C39 120.2(3) . .
C39 C40 C41 119.2(3) . .
O1 B1 C36 105.7(2) . .
O1 B1 C24 105.1(2) . .
O1 B1 C30 115.5(2) . .
C24 B1 C36 114.4(2) . .
C30 B1 C36 112.4(2) . .
C30 B1 C24 103.8(2) . .
F13 C39 C38 120.7(3) . .
F13 C39 C40 120.1(3) . .
C38 C39 C40 119.2(3) . .
C9 C11 H11A 109.5 . .
C9 C11 H11B 109.5 . .
C9 C11 H11C 109.5 . .
H11A C11 H11B 109.5 . .
H11A C11 H11C 109.5 . .
H11B C11 H11C 109.5 . .
C9 C10 H10A 109.5 . .
C9 C10 H10B 109.5 . .
C9 C10 H10C 109.5 . .
H10A C10 H10B 109.5 . .
H10A C10 H10C 109.5 . .
H10B C10 H10C 109.5 . .
C13 C15 H15A 109.5 . .
C13 C15 H15B 109.5 . .
C13 C15 H15C 109.5 . .
H15A C15 H15B 109.5 . .
H15A C15 H15C 109.5 . .
H15B C15 H15C 109.5 . .
C18 C19 H19 120.1 . .
C18 C19 C20 119.8(3) . .
C20 C19 H19 120.1 . .
C19 C20 H20 120.0 . .
C21 C20 C19 119.9(3) . .
C21 C20 H20 120.0 . .
C18 C23 H23 120.4 . .
C18 C23 C22 119.3(4) . .
C22 C23 H23 120.4 . .
C20 C21 H21 119.6 . .
C20 C21 C22 120.8(4) . .
C22 C21 H21 119.6 . .
C23 C22 H22 119.9 . .
C21 C22 C23 120.1(4) . .
C21 C22 H22 119.9 . .
Cl1 C42 Cl1 98.7(4) . 2_657
Cl1 C42 H42A 112.0 2_657 .
Cl1 C42 H42A 112.0 . .
Cl1 C42 H42B 112.0 . .
Cl1 C42 H42B 112.0 2_657 .
H42A C42 H42B 109.7 . .

loop_
_geom_bond_atom_site_label_1
_geom_bond_atom_site_label_2
_geom_bond_distance
_geom_bond_site_symmetry_2
Ge1 O1 1.708(2) .
Ge1 N2 1.845(2) .
Ge1 N1 1.860(2) .
Ge1 C16 1.856(3) .
F5 C29 1.355(3) .
F15 C41 1.352(3) .
F6 C31 1.352(3) .
F1 C25 1.345(3) .
F2 C26 1.345(4) .
F11 C37 1.350(4) .
F3 C27 1.340(3) .
F10 C35 1.355(4) .
F4 C28 1.343(4) .
F7 C32 1.343(4) .
F9 C34 1.338(4) .
F12 C38 1.349(4) .
O1 B1 1.489(4) .
F8 C33 1.347(3) .
Cl1 C42 2.000(11) 2_657
Cl1 C42 1.818(10) .
F14 C40 1.338(4) .
F13 C39 1.341(4) .
N2 C7 1.362(3) .
N2 C12 1.479(3) .
C7 C1 1.471(4) .
C7 C6 1.390(4) .
C25 C26 1.387(4) .
C25 C24 1.387(4) .
N1 C1 1.351(4) .
N1 C8 1.462(4) .
C12 H12A 0.9900 .
C12 H12B 0.9900 .
C12 C13 1.537(4) .
C26 C27 1.366(4) .
C29 C24 1.380(4) .
C29 C28 1.390(4) .
C32 C31 1.376(4) .
C32 C33 1.375(5) .
C36 C41 1.385(4) .
C36 C37 1.400(4) .
C36 B1 1.662(4) .
C24 B1 1.656(4) .
C1 C2 1.401(4) .
C31 C30 1.391(4) .
C14 H14A 0.9800 .
C14 H14B 0.9800 .
C14 H14C 0.9800 .
C14 C13 1.528(4) .
C30 C35 1.385(4) .
C30 B1 1.649(4) .
C16 C17 1.197(5) .
C13 H13 1.0000 .
C13 C15 1.517(5) .
C6 H6 0.9500 .
C6 C5 1.393(4) .
C9 H9 1.0000 .
C9 C8 1.525(4) .
C9 C11 1.519(5) .
C9 C10 1.524(4) .
C35 C34 1.388(4) .
C41 C40 1.389(4) .
C5 H5 0.9500 .
C5 C4 1.378(4) .
C27 C28 1.376(4) .
C3 H3 0.9500 .
C3 C2 1.388(5) .
C3 C4 1.383(5) .
C2 H2 0.9500 .
C34 C33 1.374(5) .
C37 C38 1.379(4) .
C17 C18 1.438(5) .
C8 H8A 0.9900 .
C8 H8B 0.9900 .
C4 H4 0.9500 .
C38 C39 1.368(5) .
C18 C19 1.382(5) .
C18 C23 1.384(5) .
C40 C39 1.373(5) .
C11 H11A 0.9800 .
C11 H11B 0.9800 .
C11 H11C 0.9800 .
C10 H10A 0.9800 .
C10 H10B 0.9800 .
C10 H10C 0.9800 .
C15 H15A 0.9800 .
C15 H15B 0.9800 .
C15 H15C 0.9800 .
C19 H19 0.9500 .
C19 C20 1.392(5) .
C20 H20 0.9500 .
C20 C21 1.360(6) .
C23 H23 0.9500 .
C23 C22 1.395(6) .
C21 H21 0.9500 .
C21 C22 1.369(6) .
C22 H22 0.9500 .
C42 Cl1 2.000(11) 2_657
C42 H42A 0.9900 .
C42 H42B 0.9900 .
